data_2227773
loop_
_publ_author_name
'Zeng, Wu-Lan'

_publ_section_title
;
 5-(4-Fluorobenzylidene)-2,2-dimethyl-1,3-dioxane-4,6-dione
;
_journal_coeditor_code LH5116
_journal_issue 9
_journal_name_full 'Acta Crystallographica Section E'
_journal_page_first o2366
_journal_paper_doi 10.1107/S1600536810033155
_journal_volume 66
_journal_year 2010
_chemical_formula_iupac 'C13 H11 F O4'
_chemical_formula_moiety 'C13 H11 F O4'
_chemical_formula_sum 'C13 H11 F O4'
_chemical_formula_weight 250.22
_chemical_name_systematic
;
5-(4-Fluorobenzylidene)-2,2-dimethyl-1,3-dioxane-4,6-dione
;
_space_group_IT_number 14
_symmetry_cell_setting monoclinic
_symmetry_space_group_name_Hall '-P 2ybc'
_symmetry_space_group_name_H-M 'P 1 21/c 1'
_atom_sites_solution_hydrogens geom
_atom_sites_solution_primary direct
_atom_sites_solution_secondary difmap
_cell_angle_alpha 90.00
_cell_angle_beta 106.09(3)
_cell_angle_gamma 90.00
_cell_formula_units_Z 4
_cell_length_a 10.607(2)
_cell_length_b 10.413(2)
_cell_length_c 11.366(2)
_cell_measurement_reflns_used 2748
_cell_measurement_temperature 293(2)
_cell_measurement_theta_max 27.48
_cell_measurement_theta_min 3.04
_cell_volume 1206.2(4)
_computing_cell_refinement 'SAINT (Bruker, 1997)'
_computing_data_collection 'SMART (Bruker, 1997)'
_computing_data_reduction 'SAINT (Bruker, 1997)'
_computing_molecular_graphics 'SHELXTL (Sheldrick, 2008)'
_computing_publication_material 'SHELXTL (Sheldrick, 2008)'
_computing_structure_refinement 'SHELXL97 (Sheldrick, 2008)'
_computing_structure_solution 'SHELXS97 (Sheldrick, 2008)'
_diffrn_ambient_temperature 293(2)
_diffrn_measured_fraction_theta_full 0.992
_diffrn_measured_fraction_theta_max 0.992
_diffrn_measurement_device_type 'Bruker SMART CCD'
_diffrn_measurement_method '\f and \w scans'
_diffrn_radiation_monochromator graphite
_diffrn_radiation_source 'fine-focus sealed tube'
_diffrn_radiation_type MoK\a
_diffrn_radiation_wavelength 0.71073
_diffrn_reflns_av_R_equivalents 0.0415
_diffrn_reflns_av_sigmaI/netI 0.0392
_diffrn_reflns_limit_h_max 13
_diffrn_reflns_limit_h_min -13
_diffrn_reflns_limit_k_max 13
_diffrn_reflns_limit_k_min -13
_diffrn_reflns_limit_l_max 13
_diffrn_reflns_limit_l_min -14
_diffrn_reflns_number 11341
_diffrn_reflns_theta_full 27.48
_diffrn_reflns_theta_max 27.48
_diffrn_reflns_theta_min 3.04
_exptl_absorpt_coefficient_mu 0.112
_exptl_absorpt_correction_type none
_exptl_crystal_colour colorless
_exptl_crystal_density_diffrn 1.378
_exptl_crystal_density_method 'not measured'
_exptl_crystal_description block
_exptl_crystal_F_000 520
_exptl_crystal_size_max 0.17
_exptl_crystal_size_mid 0.15
_exptl_crystal_size_min 0.10
_refine_diff_density_max 0.164
_refine_diff_density_min -0.238
_refine_ls_extinction_method none
_refine_ls_goodness_of_fit_ref 1.155
_refine_ls_hydrogen_treatment constr
_refine_ls_matrix_type full
_refine_ls_number_parameters 163
_refine_ls_number_reflns 2748
_refine_ls_number_restraints 0
_refine_ls_restrained_S_all 1.155
_refine_ls_R_factor_all 0.0722
_refine_ls_R_factor_gt 0.0475
_refine_ls_shift/su_max 0.000
_refine_ls_shift/su_mean 0.000
_refine_ls_structure_factor_coef Fsqd
_refine_ls_weighting_details 'calc w=1/[\s^2^(Fo^2^)+(0.1000P)^2^] where P=(Fo^2^+2Fc^2^)/3'
_refine_ls_weighting_scheme calc
_refine_ls_wR_factor_gt 0.1463
_refine_ls_wR_factor_ref 0.1817
_reflns_number_gt 1773
_reflns_number_total 2748
_reflns_threshold_expression I>2\s(I)
_cod_data_source_file lh5116.cif
_cod_data_source_block I
_cod_original_sg_symbol_Hall '-P 2ybc '
_cod_original_sg_symbol_H-M 'P 21/c'
_cod_database_code 2227773
_cod_database_fobs_code 2227773

loop_
_symmetry_equiv_pos_as_xyz
'x, y, z'
'-x, y+1/2, -z+1/2'
'-x, -y, -z'
'x, -y-1/2, z-1/2'

loop_
_atom_site_type_symbol
_atom_site_label
_atom_site_fract_x
_atom_site_fract_y
_atom_site_fract_z
_atom_site_U_iso_or_equiv
_atom_site_adp_type
_atom_site_calc_flag
_atom_site_refinement_flags
_atom_site_occupancy
_atom_site_disorder_assembly
_atom_site_disorder_group
O O2 0.19531(11) 0.04581(14) 0.03108(11) 0.0683(4) Uani d . 1 . .
O O4 0.48662(11) 0.09217(13) -0.12156(11) 0.0669(4) Uani d . 1 . .
O O1 0.29516(11) 0.01292(14) -0.12672(11) 0.0685(4) Uani d . 1 . .
C C7 0.46120(16) 0.27281(18) 0.07462(14) 0.0588(4) Uani d . 1 . .
H H7A 0.4452 0.3029 0.1462 0.071 Uiso calc R 1 . .
O O3 0.27783(14) 0.17669(16) 0.18433(12) 0.0848(5) Uani d . 1 . .
C C5 0.38086(15) 0.17577(16) 0.02221(13) 0.0541(4) Uani d . 1 . .
C C4 0.39340(15) 0.09646(17) -0.08040(15) 0.0566(4) Uani d . 1 . .
C C8 0.56723(16) 0.34028(17) 0.04331(14) 0.0577(4) Uani d . 1 . .
C C6 0.28220(17) 0.13664(19) 0.08633(16) 0.0625(5) Uani d . 1 . .
C C3 0.17201(16) 0.0255(2) -0.09776(16) 0.0661(5) Uani d . 1 . .
C C13 0.65632(18) 0.4046(2) 0.13807(17) 0.0693(5) Uani d . 1 . .
H H13A 0.6460 0.4008 0.2166 0.083 Uiso calc R 1 . .
C C9 0.5822(2) 0.3527(2) -0.07392(17) 0.0706(5) Uani d . 1 . .
H H9A 0.5226 0.3128 -0.1394 0.085 Uiso calc R 1 . .
F F1 0.86826(14) 0.55357(17) -0.01890(16) 0.1227(6) Uani d . 1 . .
C C10 0.6833(2) 0.4228(2) -0.0945(2) 0.0837(6) Uani d . 1 . .
H H10A 0.6928 0.4306 -0.1731 0.100 Uiso calc R 1 . .
C C2 0.0951(2) 0.1370(2) -0.16850(19) 0.0837(6) Uani d . 1 . .
H H2A 0.1444 0.2149 -0.1462 0.126 Uiso calc R 1 . .
H H2B 0.0128 0.1447 -0.1494 0.126 Uiso calc R 1 . .
H H2C 0.0794 0.1222 -0.2547 0.126 Uiso calc R 1 . .
C C12 0.75946(19) 0.4739(2) 0.1185(2) 0.0806(6) Uani d . 1 . .
H H12A 0.8200 0.5144 0.1828 0.097 Uiso calc R 1 . .
C C11 0.7695(2) 0.4809(2) 0.0023(2) 0.0814(6) Uani d . 1 . .
C C1 0.1052(2) -0.1014(2) -0.1254(2) 0.0918(7) Uani d . 1 . .
H H1A 0.1597 -0.1669 -0.0775 0.138 Uiso calc R 1 . .
H H1B 0.0900 -0.1205 -0.2109 0.138 Uiso calc R 1 . .
H H1C 0.0229 -0.0986 -0.1058 0.138 Uiso calc R 1 . .

loop_
_atom_site_aniso_label
_atom_site_aniso_U_11
_atom_site_aniso_U_22
_atom_site_aniso_U_33
_atom_site_aniso_U_12
_atom_site_aniso_U_13
_atom_site_aniso_U_23
O2 0.0660(7) 0.0800(9) 0.0650(8) -0.0019(6) 0.0283(6) 0.0010(6)
O4 0.0655(7) 0.0787(9) 0.0648(8) 0.0073(6) 0.0321(6) -0.0021(6)
O1 0.0620(7) 0.0813(9) 0.0663(8) -0.0011(6) 0.0244(6) -0.0140(6)
C7 0.0654(9) 0.0671(11) 0.0449(8) 0.0118(8) 0.0173(7) 0.0042(7)
O3 0.0943(10) 0.1107(13) 0.0621(8) -0.0072(8) 0.0427(7) -0.0087(7)
C5 0.0562(8) 0.0627(10) 0.0464(8) 0.0083(7) 0.0192(6) 0.0048(7)
C4 0.0580(9) 0.0631(10) 0.0500(8) 0.0089(7) 0.0169(7) 0.0027(7)
C8 0.0615(9) 0.0602(10) 0.0516(9) 0.0086(7) 0.0162(7) 0.0035(7)
C6 0.0659(10) 0.0709(12) 0.0552(10) 0.0076(8) 0.0244(8) 0.0058(8)
C3 0.0568(9) 0.0811(13) 0.0635(10) 0.0024(8) 0.0219(8) -0.0051(9)
C13 0.0696(11) 0.0759(13) 0.0609(10) 0.0036(9) 0.0157(8) -0.0028(9)
C9 0.0817(12) 0.0749(13) 0.0558(10) -0.0003(10) 0.0199(9) 0.0067(8)
F1 0.0936(9) 0.1271(13) 0.1624(16) -0.0198(9) 0.0608(10) 0.0147(10)
C10 0.0994(15) 0.0889(16) 0.0738(13) 0.0043(12) 0.0424(12) 0.0138(11)
C2 0.0683(11) 0.0995(16) 0.0783(13) 0.0120(11) 0.0121(10) 0.0050(12)
C12 0.0655(11) 0.0870(15) 0.0845(14) -0.0003(10) 0.0130(10) -0.0014(11)
C11 0.0621(10) 0.0815(14) 0.1091(16) 0.0033(10) 0.0377(11) 0.0108(13)
C1 0.0819(13) 0.0876(16) 0.1103(18) -0.0143(11) 0.0337(12) -0.0196(13)

loop_
_atom_type_symbol
_atom_type_description
_atom_type_scat_dispersion_real
_atom_type_scat_dispersion_imag
_atom_type_scat_source
C C 0.0033 0.0016 'International Tables Vol C Tables 4.2.6.8 and 6.1.1.4'
H H 0.0000 0.0000 'International Tables Vol C Tables 4.2.6.8 and 6.1.1.4'
O O 0.0106 0.0060 'International Tables Vol C Tables 4.2.6.8 and 6.1.1.4'
F F 0.0171 0.0103 'International Tables Vol C Tables 4.2.6.8 and 6.1.1.4'

loop_
_geom_angle_atom_site_label_1
_geom_angle_atom_site_label_2
_geom_angle_atom_site_label_3
_geom_angle_site_symmetry_1
_geom_angle_site_symmetry_3
_geom_angle
_geom_angle_publ_flag
C6 O2 C3 . . 118.82(14) ?
C4 O1 C3 . . 120.31(14) ?
C5 C7 C8 . . 133.77(16) ?
C5 C7 H7A . . 113.1 ?
C8 C7 H7A . . 113.1 ?
C7 C5 C4 . . 126.02(15) ?
C7 C5 C6 . . 115.63(15) ?
C4 C5 C6 . . 117.82(15) ?
O4 C4 O1 . . 116.92(15) ?
O4 C4 C5 . . 126.49(16) ?
O1 C4 C5 . . 116.36(14) ?
C9 C8 C13 . . 117.60(18) ?
C9 C8 C7 . . 125.56(16) ?
C13 C8 C7 . . 116.70(15) ?
O3 C6 O2 . . 118.56(17) ?
O3 C6 C5 . . 124.86(18) ?
O2 C6 C5 . . 116.53(15) ?
O2 C3 O1 . . 109.70(13) ?
O2 C3 C1 . . 106.49(17) ?
O1 C3 C1 . . 106.23(16) ?
O2 C3 C2 . . 110.14(16) ?
O1 C3 C2 . . 109.73(16) ?
C1 C3 C2 . . 114.39(16) ?
C12 C13 C8 . . 121.71(19) ?
C12 C13 H13A . . 119.1 ?
C8 C13 H13A . . 119.1 ?
C10 C9 C8 . . 121.03(19) ?
C10 C9 H9A . . 119.5 ?
C8 C9 H9A . . 119.5 ?
C11 C10 C9 . . 118.7(2) ?
C11 C10 H10A . . 120.6 ?
C9 C10 H10A . . 120.6 ?
C3 C2 H2A . . 109.5 ?
C3 C2 H2B . . 109.5 ?
H2A C2 H2B . . 109.5 ?
C3 C2 H2C . . 109.5 ?
H2A C2 H2C . . 109.5 ?
H2B C2 H2C . . 109.5 ?
C11 C12 C13 . . 117.8(2) ?
C11 C12 H12A . . 121.1 ?
C13 C12 H12A . . 121.1 ?
C12 C11 C10 . . 123.1(2) ?
C12 C11 F1 . . 118.2(2) ?
C10 C11 F1 . . 118.6(2) ?
C3 C1 H1A . . 109.5 ?
C3 C1 H1B . . 109.5 ?
H1A C1 H1B . . 109.5 ?
C3 C1 H1C . . 109.5 ?
H1A C1 H1C . . 109.5 ?
H1B C1 H1C . . 109.5 ?

loop_
_geom_bond_atom_site_label_1
_geom_bond_atom_site_label_2
_geom_bond_site_symmetry_2
_geom_bond_distance
_geom_bond_publ_flag
O2 C6 . 1.348(2) ?
O2 C3 . 1.432(2) ?
O4 C4 . 1.2063(19) ?
O1 C4 . 1.347(2) ?
O1 C3 . 1.4388(19) ?
C7 C5 . 1.349(2) ?
C7 C8 . 1.451(2) ?
C7 H7A . 0.9300 ?
O3 C6 . 1.202(2) ?
C5 C4 . 1.465(2) ?
C5 C6 . 1.488(2) ?
C8 C9 . 1.391(2) ?
C8 C13 . 1.392(3) ?
C3 C1 . 1.491(3) ?
C3 C2 . 1.516(3) ?
C13 C12 . 1.379(3) ?
C13 H13A . 0.9300 ?
C9 C10 . 1.370(3) ?
C9 H9A . 0.9300 ?
F1 C11 . 1.367(2) ?
C10 C11 . 1.362(3) ?
C10 H10A . 0.9300 ?
C2 H2A . 0.9600 ?
C2 H2B . 0.9600 ?
C2 H2C . 0.9600 ?
C12 C11 . 1.356(3) ?
C12 H12A . 0.9300 ?
C1 H1A . 0.9600 ?
C1 H1B . 0.9600 ?
C1 H1C . 0.9600 ?

loop_
_geom_hbond_atom_site_label_D
_geom_hbond_atom_site_label_H
_geom_hbond_atom_site_label_A
_geom_hbond_site_symmetry_A
_geom_hbond_distance_DH
_geom_hbond_distance_HA
_geom_hbond_distance_DA
_geom_hbond_angle_DHA
C10 H10A O1 2_654 0.93 2.47 3.373(3) 164

loop_
_cod_related_entry_id
_cod_related_entry_database
_cod_related_entry_code
1 ChemSpider 325838
